data_7160971
loop_
_publ_author_name
'Han, Ingyu'
'Lee, Ha-Jin'
'Choi, Soo Hyuk'

_publ_section_title
;
 Controlled packing of metal-peptide superhelices with &#x3b2;-peptide
 foldamers.
;
_journal_issue 8
_journal_name_full 'Organic &amp; biomolecular chemistry'
_journal_page_first 1600
_journal_page_last 1604
_journal_paper_doi 10.1039/d6ob00111d
_journal_volume 24
_journal_year 2026
_chemical_absolute_configuration ad
_chemical_formula_moiety 'C35 H48 Ag N6 O4, B F4 [+ solvent]'
_chemical_formula_sum 'C35 H48 Ag B F4 N6 O4'
_chemical_formula_weight 811.47
_space_group_crystal_system orthorhombic
_space_group_IT_number 19
_space_group_name_Hall 'P 2ac 2ab'
_space_group_name_H-M_alt 'P 21 21 21'
_atom_sites_solution_hydrogens geom
_audit_creation_method SHELXL-2014/7
_audit_update_record
;
2025-12-09 deposited with the CCDC.	2026-02-02 downloaded from the CCDC.
;
_cell_angle_alpha 90
_cell_angle_beta 90
_cell_angle_gamma 90
_cell_formula_units_Z 4
_cell_length_a 9.5779(18)
_cell_length_b 16.535(3)
_cell_length_c 25.143(5)
_cell_measurement_reflns_used 9960
_cell_measurement_temperature 243(2)
_cell_measurement_theta_max 21.70
_cell_measurement_theta_min 2.28
_cell_volume 3981.9(13)
_computing_cell_refinement 'Bruker SAINT'
_computing_data_collection 'Bruker APEX3'
_computing_data_reduction 'Bruker SAINT'
_computing_molecular_graphics 'Bruker SHELXTL'
_computing_publication_material 'Bruker SHELXTL'
_computing_structure_refinement 'SHELXL-2014/7 (Sheldrick, 2014)'
_computing_structure_solution 'Bruker SHELXTL'
_diffrn_ambient_temperature 243(2)
_diffrn_measured_fraction_theta_full 0.999
_diffrn_measured_fraction_theta_max 0.999
_diffrn_measurement_device_type 'PHOTON III M14'
_diffrn_measurement_method '\f and \w scans'
_diffrn_radiation_type MoK\a
_diffrn_radiation_wavelength 0.71073
_diffrn_reflns_av_R_equivalents 0.1035
_diffrn_reflns_av_unetI/netI 0.0511
_diffrn_reflns_Laue_measured_fraction_full 0.999
_diffrn_reflns_Laue_measured_fraction_max 0.999
_diffrn_reflns_limit_h_max 12
_diffrn_reflns_limit_h_min -12
_diffrn_reflns_limit_k_max 22
_diffrn_reflns_limit_k_min -22
_diffrn_reflns_limit_l_max 33
_diffrn_reflns_limit_l_min -33
_diffrn_reflns_number 104049
_diffrn_reflns_point_group_measured_fraction_full 1.000
_diffrn_reflns_point_group_measured_fraction_max 0.999
_diffrn_reflns_theta_full 25.242
_diffrn_reflns_theta_max 28.301
_diffrn_reflns_theta_min 2.035
_exptl_absorpt_coefficient_mu 0.568
_exptl_absorpt_correction_T_max 0.7366
_exptl_absorpt_correction_T_min 0.6370
_exptl_absorpt_correction_type multi-scan
_exptl_absorpt_process_details 'Bruker SADABS'
_exptl_crystal_colour colourless
_exptl_crystal_density_diffrn 1.354
_exptl_crystal_description needle
_exptl_crystal_F_000 1680
_exptl_crystal_size_max 0.466
_exptl_crystal_size_mid 0.090
_exptl_crystal_size_min 0.057
_refine_diff_density_max 0.603
_refine_diff_density_min -0.516
_refine_diff_density_rms 0.071
_refine_ls_abs_structure_details
; 
 Refined as an inversion twin. 
;
_refine_ls_abs_structure_Flack 0.00(4)
_refine_ls_extinction_method none
_refine_ls_goodness_of_fit_ref 1.020
_refine_ls_hydrogen_treatment constr
_refine_ls_matrix_type full
_refine_ls_number_parameters 461
_refine_ls_number_reflns 9872
_refine_ls_number_restraints 51
_refine_ls_restrained_S_all 1.064
_refine_ls_R_factor_all 0.0974
_refine_ls_R_factor_gt 0.0555
_refine_ls_shift/su_max 0.000
_refine_ls_shift/su_mean 0.000
_refine_ls_structure_factor_coef Fsqd
_refine_ls_weighting_details 'w=1/[\s^2^(Fo^2^)+(0.0834P)^2^+2.8613P] where P=(Fo^2^+2Fc^2^)/3'
_refine_ls_weighting_scheme calc
_refine_ls_wR_factor_gt 0.1420
_refine_ls_wR_factor_ref 0.1698
_reflns_Friedel_coverage 0.799
_reflns_Friedel_fraction_full 1.000
_reflns_Friedel_fraction_max 0.999
_reflns_number_gt 6667
_reflns_number_total 9872
_reflns_threshold_expression 'I > 2\s(I)'
_cod_data_source_file d6ob00111d2.cif
_cod_data_source_block HIG-II-88_2
_cod_depositor_comments
;
The following automatic conversions were performed:

data item '_exptl_absorpt_correction_type' value 'Multi-scan' was
changed to 'multi-scan' in accordance with the
/home/data/users/saulius/crontab/automatic-downloads/rss-feeds/RSC/lib/dictionaries/cif_core.dic
dictionary named 'cif_core.dic' version 2.4.2 last updated on
2011-04-26.

Automatic conversion script
Id: cif_fix_values 8170 2020-07-09 18:12:32Z antanas 

 Adding full bibliography for 7160968--7160971.cif.
;
_cod_database_code 7160971
_shelx_shelxl_version_number 2014/7
_shelx_space_group_comment
; 
The symmetry employed for this shelxl refinement is uniquely defined 
by the following loop, which should always be used as a source of 
symmetry information in preference to the above space-group names. 
They are only intended as comments. 
;
_shelx_estimated_absorpt_t_min 0.778
_shelx_estimated_absorpt_t_max 0.968

loop_
_space_group_symop_operation_xyz
'x, y, z'
'-x+1/2, -y, z+1/2'
'-x, y+1/2, -z+1/2'
'x+1/2, -y+1/2, -z'

loop_
_atom_site_label
_atom_site_type_symbol
_atom_site_fract_x
_atom_site_fract_y
_atom_site_fract_z
_atom_site_U_iso_or_equiv
_atom_site_adp_type
_atom_site_occupancy
_atom_site_site_symmetry_order
_atom_site_calc_flag
_atom_site_refinement_flags_posn
_atom_site_refinement_flags_adp
_atom_site_refinement_flags_occupancy
_atom_site_disorder_assembly
_atom_site_disorder_group
Ag1 Ag 0.32104(7) -0.02310(3) 0.41843(2) 0.0684(2) Uani 1 1 d . . . . .
C1 C 0.3203(8) 0.1583(4) 0.3969(2) 0.0482(14) Uani 1 1 d . . . . .
H1 H 0.3278 0.1596 0.4341 0.058 Uiso 1 1 calc R U . . .
C2 C 0.3098(7) 0.2306(3) 0.3702(2) 0.0407(12) Uani 1 1 d . . . . .
C3 C 0.3016(9) 0.2272(4) 0.3152(3) 0.0573(18) Uani 1 1 d . . . . .
H3 H 0.2970 0.2754 0.2954 0.069 Uiso 1 1 calc R U . . .
C4 C 0.3001(11) 0.1546(5) 0.2895(3) 0.069(2) Uani 1 1 d . . . . .
H4 H 0.2921 0.1522 0.2523 0.083 Uiso 1 1 calc R U . . .
C5 C 0.3104(10) 0.0852(4) 0.3191(3) 0.065(2) Uani 1 1 d . . . . .
H5 H 0.3103 0.0352 0.3014 0.078 Uiso 1 1 calc R U . . .
C6 C 0.3090(7) 0.3114(3) 0.3968(2) 0.0390(12) Uani 1 1 d . . . . .
C7 C 0.3109(6) 0.3875(3) 0.4812(2) 0.0394(12) Uani 1 1 d D . . . .
H7 H 0.3122 0.4334 0.4559 0.047 Uiso 1 1 calc R U . . .
C8 C 0.1786(7) 0.3958(4) 0.5154(2) 0.0530(15) Uani 1 1 d D . . . .
H8A H 0.1536 0.3424 0.5293 0.064 Uiso 1 1 calc R U . . .
H8B H 0.1017 0.4140 0.4926 0.064 Uiso 1 1 calc R U . . .
C9 C 0.1930(10) 0.4552(4) 0.5626(2) 0.0624(18) Uani 1 1 d D . . . .
H9A H 0.2580 0.4985 0.5528 0.075 Uiso 1 1 calc R U . . .
H9B H 0.1020 0.4801 0.5697 0.075 Uiso 1 1 calc R U . . .
C10 C 0.2456(9) 0.4143(6) 0.6138(3) 0.078(3) Uani 1 1 d D . . . .
H10A H 0.2326 0.4517 0.6436 0.093 Uiso 1 1 calc R U . . .
H10B H 0.1880 0.3665 0.6208 0.093 Uiso 1 1 calc R U . . .
C11 C 0.3997(8) 0.3883(6) 0.6121(3) 0.073(2) Uani 1 1 d D . . . .
H11A H 0.4579 0.4370 0.6133 0.088 Uiso 1 1 calc R U . . .
H11B H 0.4199 0.3567 0.6441 0.088 Uiso 1 1 calc R U . . .
C12 C 0.4419(8) 0.3395(4) 0.5644(2) 0.0531(16) Uani 1 1 d . . . . .
H12A H 0.3750 0.2952 0.5595 0.064 Uiso 1 1 calc R U . . .
H12B H 0.5338 0.3154 0.5710 0.064 Uiso 1 1 calc R U . . .
C13 C 0.4483(7) 0.3902(3) 0.5130(2) 0.0379(12) Uani 1 1 d . . . . .
H13 H 0.4620 0.4471 0.5241 0.045 Uiso 1 1 calc R U . . .
C14 C 0.5729(7) 0.3678(3) 0.4784(2) 0.0384(12) Uani 1 1 d . . . . .
C15 C 0.7050(7) 0.3959(4) 0.3963(2) 0.0431(14) Uani 1 1 d . . . . .
H15 H 0.7276 0.3377 0.3993 0.052 Uiso 1 1 calc R U . . .
C16 C 0.8353(6) 0.4414(4) 0.4096(3) 0.0536(16) Uani 1 1 d D . . . .
H16A H 0.8380 0.4507 0.4481 0.064 Uiso 1 1 calc R U . . .
H16B H 0.8321 0.4943 0.3921 0.064 Uiso 1 1 calc R U . . .
C17 C 0.9697(7) 0.3978(6) 0.3929(3) 0.084(3) Uani 1 1 d D . . . .
H17A H 1.0491 0.4308 0.4045 0.100 Uiso 1 1 calc R U . . .
H17B H 0.9746 0.3466 0.4124 0.100 Uiso 1 1 calc R U . . .
C18 C 0.9887(10) 0.3792(9) 0.3338(3) 0.119(5) Uani 1 1 d D . . . .
H18A H 1.0769 0.3500 0.3291 0.143 Uiso 1 1 calc R U . . .
H18B H 0.9964 0.4305 0.3144 0.143 Uiso 1 1 calc R U . . .
C19 C 0.8709(7) 0.3292(5) 0.3088(3) 0.073(2) Uani 1 1 d D . . . .
H19A H 0.9043 0.3032 0.2762 0.088 Uiso 1 1 calc R U . . .
H19B H 0.8412 0.2868 0.3336 0.088 Uiso 1 1 calc R U . . .
C20 C 0.7476(10) 0.3849(7) 0.2960(4) 0.094(3) Uani 1 1 d D U . . .
H20A H 0.7858 0.4346 0.2806 0.113 Uiso 1 1 calc R U . . .
H20B H 0.6924 0.3586 0.2681 0.113 Uiso 1 1 calc R U . . .
C21 C 0.6479(7) 0.4094(5) 0.3398(3) 0.0514(17) Uani 1 1 d . . . . .
H21 H 0.5619 0.3767 0.3359 0.062 Uiso 1 1 calc R U . . .
C22 C 0.6093(7) 0.4982(5) 0.3298(3) 0.057(2) Uani 1 1 d . . . . .
C23 C 0.4145(8) 0.5922(4) 0.3223(3) 0.0536(17) Uani 1 1 d . . . . .
H23 H 0.4918 0.6284 0.3115 0.064 Uiso 1 1 calc R U . . .
C24 C 0.3166(12) 0.5827(5) 0.2744(4) 0.097(3) Uani 1 1 d D . . . .
H24A H 0.2690 0.5305 0.2777 0.116 Uiso 1 1 calc R U . . .
H24B H 0.3740 0.5805 0.2422 0.116 Uiso 1 1 calc R U . . .
C25 C 0.2051(11) 0.6484(6) 0.2666(4) 0.120(5) Uani 1 1 d D . . . .
H25A H 0.1864 0.6546 0.2285 0.144 Uiso 1 1 calc R U . . .
H25B H 0.2414 0.7000 0.2799 0.144 Uiso 1 1 calc R U . . .
C26 C 0.0675(11) 0.6290(8) 0.2955(4) 0.116(4) Uani 1 1 d D . . . .
H26A H -0.0064 0.6643 0.2818 0.139 Uiso 1 1 calc R U . . .
H26B H 0.0409 0.5729 0.2879 0.139 Uiso 1 1 calc R U . . .
C27 C 0.0800(10) 0.6404(6) 0.3559(4) 0.097(3) Uani 1 1 d D . . . .
H27A H -0.0077 0.6228 0.3723 0.116 Uiso 1 1 calc R U . . .
H27B H 0.0903 0.6983 0.3632 0.116 Uiso 1 1 calc R U . . .
C28 C 0.2007(8) 0.5956(5) 0.3834(4) 0.069(2) Uani 1 1 d D . . . .
H28A H 0.1855 0.5970 0.4220 0.082 Uiso 1 1 calc R U . . .
H28B H 0.1991 0.5388 0.3723 0.082 Uiso 1 1 calc R U . . .
C29 C 0.3428(8) 0.6302(4) 0.3715(3) 0.0548(18) Uani 1 1 d . . . . .
H29 H 0.3310 0.6887 0.3645 0.066 Uiso 1 1 calc R U . . .
C30 C 0.4427(7) 0.6214(4) 0.4183(3) 0.0488(14) Uani 1 1 d . . . . .
C31 C 0.6737(8) 0.6698(4) 0.4496(2) 0.0502(15) Uani 1 1 d . . . . .
C32 C 0.6918(10) 0.6147(4) 0.4900(3) 0.0582(17) Uani 1 1 d . . . . .
H32 H 0.6210 0.5766 0.4965 0.070 Uiso 1 1 calc R U . . .
C33 C 0.9061(11) 0.6689(6) 0.5119(4) 0.081(3) Uani 1 1 d . . . . .
H33 H 0.9875 0.6681 0.5328 0.098 Uiso 1 1 calc R U . . .
C34 C 0.8922(11) 0.7258(8) 0.4744(4) 0.101(4) Uani 1 1 d . . . . .
H34 H 0.9634 0.7642 0.4696 0.122 Uiso 1 1 calc R U . . .
C35 C 0.7751(10) 0.7288(6) 0.4428(3) 0.081(3) Uani 1 1 d . . . . .
H35 H 0.7641 0.7697 0.4172 0.097 Uiso 1 1 calc R U . . .
N1 N 0.3207(8) 0.0859(3) 0.3727(2) 0.0543(14) Uani 1 1 d . . . . .
N2 N 0.2999(6) 0.3132(3) 0.45003(17) 0.0399(11) Uani 1 1 d . . . . .
H2N H 0.2868 0.2678 0.4668 0.048 Uiso 1 1 calc R U . . .
N3 N 0.5922(5) 0.4123(3) 0.43470(19) 0.0412(11) Uani 1 1 d . . . . .
H3N H 0.5360 0.4526 0.4286 0.049 Uiso 1 1 calc R U . . .
N4 N 0.4739(6) 0.5135(3) 0.3343(2) 0.0481(12) Uani 1 1 d . . . . .
H4N H 0.4185 0.4749 0.3447 0.058 Uiso 1 1 calc R U . . .
N5 N 0.5563(6) 0.6702(3) 0.4161(2) 0.0520(13) Uani 1 1 d . . . . .
H5N H 0.5565 0.7061 0.3909 0.062 Uiso 1 1 calc R U . . .
N6 N 0.8078(8) 0.6135(3) 0.5205(2) 0.0598(15) Uani 1 1 d . . . . .
O1 O 0.3204(5) 0.3726(2) 0.36928(15) 0.0448(9) Uani 1 1 d . . . . .
O2 O 0.6533(6) 0.3126(3) 0.48966(18) 0.0573(13) Uani 1 1 d . . . . .
O3 O 0.6943(7) 0.5497(4) 0.3188(3) 0.097(2) Uani 1 1 d . U . . .
O4 O 0.4257(6) 0.5716(3) 0.45388(18) 0.0566(12) Uani 1 1 d . . . . .
B1 B 0.5118(8) 0.8543(4) 0.3292(2) 0.067(2) Uani 1 1 d D . . . .
F1 F 0.3699(8) 0.8452(7) 0.3354(4) 0.161(3) Uani 1 1 d D U . . .
F2 F 0.5508(11) 0.9018(6) 0.2873(3) 0.172(4) Uani 1 1 d D U . . .
F3 F 0.5702(10) 0.8778(6) 0.3767(3) 0.146(3) Uani 1 1 d D U . . .
F4 F 0.5743(10) 0.7801(4) 0.3227(3) 0.141(3) Uani 1 1 d D U . . .

loop_
_atom_site_aniso_label
_atom_site_aniso_U_11
_atom_site_aniso_U_22
_atom_site_aniso_U_33
_atom_site_aniso_U_23
_atom_site_aniso_U_13
_atom_site_aniso_U_12
Ag1 0.0869(4) 0.0446(3) 0.0737(4) -0.0018(3) 0.0277(3) -0.0027(3)
C1 0.053(4) 0.048(3) 0.043(3) -0.008(3) 0.012(3) -0.002(3)
C2 0.040(3) 0.045(3) 0.037(3) -0.003(2) 0.008(3) -0.007(3)
C3 0.075(5) 0.057(4) 0.039(3) -0.003(3) 0.004(3) 0.001(4)
C4 0.097(7) 0.067(4) 0.044(4) -0.014(3) 0.007(4) -0.001(5)
C5 0.084(6) 0.053(4) 0.058(4) -0.023(3) 0.017(4) -0.006(4)
C6 0.039(3) 0.041(3) 0.037(3) 0.001(2) 0.000(3) -0.008(3)
C7 0.041(3) 0.035(3) 0.043(3) -0.001(2) -0.002(3) 0.000(3)
C8 0.054(4) 0.058(4) 0.047(3) -0.007(3) 0.008(3) 0.002(4)
C9 0.073(5) 0.061(4) 0.054(4) -0.012(3) 0.014(4) 0.002(4)
C10 0.100(7) 0.090(6) 0.044(4) -0.010(4) 0.017(4) 0.002(5)
C11 0.093(7) 0.095(6) 0.032(3) 0.003(4) 0.001(4) -0.010(5)
C12 0.059(4) 0.059(4) 0.041(3) 0.012(3) 0.002(3) 0.000(3)
C13 0.044(3) 0.033(3) 0.036(3) 0.004(2) -0.003(3) 0.000(2)
C14 0.043(3) 0.037(3) 0.035(3) 0.004(2) -0.006(2) 0.004(2)
C15 0.036(4) 0.048(3) 0.045(3) 0.004(3) 0.002(3) 0.003(3)
C16 0.046(4) 0.060(4) 0.055(4) 0.009(3) -0.011(3) -0.011(3)
C17 0.040(4) 0.129(9) 0.082(6) -0.022(6) 0.011(4) -0.016(5)
C18 0.057(6) 0.219(15) 0.080(7) -0.033(8) -0.003(5) -0.008(8)
C19 0.075(6) 0.074(5) 0.071(5) -0.021(4) 0.021(4) 0.018(4)
C20 0.087(4) 0.111(5) 0.084(4) -0.008(3) 0.000(3) 0.010(4)
C21 0.032(4) 0.082(5) 0.040(3) 0.005(3) 0.001(3) 0.000(3)
C22 0.036(4) 0.087(6) 0.047(4) 0.027(3) 0.000(3) -0.015(3)
C23 0.068(5) 0.047(3) 0.047(4) 0.011(3) -0.015(3) -0.005(3)
C24 0.148(10) 0.073(5) 0.069(5) -0.003(4) -0.056(6) 0.015(7)
C25 0.179(14) 0.074(6) 0.108(8) 0.008(6) -0.082(10) 0.008(8)
C26 0.078(8) 0.121(10) 0.147(12) 0.024(9) -0.045(8) 0.003(7)
C27 0.076(7) 0.074(6) 0.141(10) 0.005(6) -0.027(7) 0.017(5)
C28 0.052(5) 0.066(5) 0.088(5) 0.011(4) -0.002(4) 0.010(4)
C29 0.064(5) 0.036(3) 0.064(4) 0.015(3) -0.015(4) -0.001(3)
C30 0.059(4) 0.039(3) 0.049(3) 0.005(3) -0.006(3) -0.003(3)
C31 0.057(4) 0.048(3) 0.046(3) -0.005(3) -0.001(3) 0.000(3)
C32 0.073(5) 0.046(3) 0.056(4) 0.006(3) -0.012(4) -0.004(4)
C33 0.076(6) 0.099(7) 0.069(5) 0.012(5) -0.022(5) -0.021(5)
C34 0.086(7) 0.128(9) 0.090(7) 0.032(7) -0.023(6) -0.057(7)
C35 0.089(7) 0.089(6) 0.065(5) 0.025(4) -0.017(5) -0.041(5)
N1 0.074(4) 0.039(2) 0.050(3) -0.006(2) 0.020(3) -0.009(3)
N2 0.054(3) 0.031(2) 0.034(2) -0.0005(18) 0.007(2) -0.004(2)
N3 0.037(3) 0.046(3) 0.041(3) 0.013(2) 0.007(2) 0.011(2)
N4 0.048(3) 0.045(3) 0.051(3) 0.011(2) 0.000(2) -0.003(2)
N5 0.061(3) 0.048(3) 0.047(3) 0.014(3) -0.012(3) -0.009(2)
N6 0.069(4) 0.050(3) 0.060(3) -0.007(3) -0.017(3) -0.010(3)
O1 0.053(3) 0.041(2) 0.041(2) 0.0062(17) -0.003(2) -0.012(2)
O2 0.069(4) 0.057(3) 0.046(2) 0.010(2) -0.002(2) 0.029(3)
O3 0.057(3) 0.111(4) 0.124(4) 0.078(4) -0.005(3) -0.017(3)
O4 0.068(3) 0.048(2) 0.054(3) 0.011(2) -0.003(2) -0.010(2)
B1 0.094(8) 0.055(5) 0.051(5) 0.004(4) 0.003(5) -0.003(5)
F1 0.136(6) 0.196(7) 0.152(6) 0.021(5) -0.003(5) -0.017(5)
F2 0.185(7) 0.165(6) 0.168(6) 0.088(5) -0.018(5) -0.023(5)
F3 0.160(6) 0.162(6) 0.116(5) -0.032(4) -0.005(4) -0.011(5)
F4 0.177(6) 0.092(4) 0.154(5) 0.001(4) 0.039(5) 0.006(4)

loop_
_atom_type_symbol
_atom_type_description
_atom_type_scat_dispersion_real
_atom_type_scat_dispersion_imag
_atom_type_scat_source
C C 0.0033 0.0016 'International Tables Vol C Tables 4.2.6.8 and 6.1.1.4'
H H 0.0000 0.0000 'International Tables Vol C Tables 4.2.6.8 and 6.1.1.4'
Ag Ag -0.8971 1.1015 'International Tables Vol C Tables 4.2.6.8 and 6.1.1.4'
B B 0.0013 0.0007 'International Tables Vol C Tables 4.2.6.8 and 6.1.1.4'
F F 0.0171 0.0103 'International Tables Vol C Tables 4.2.6.8 and 6.1.1.4'
N N 0.0061 0.0033 'International Tables Vol C Tables 4.2.6.8 and 6.1.1.4'
O O 0.0106 0.0060 'International Tables Vol C Tables 4.2.6.8 and 6.1.1.4'

loop_
_geom_angle_atom_site_label_1
_geom_angle_atom_site_label_2
_geom_angle_atom_site_label_3
_geom_angle
_geom_angle_site_symmetry_1
_geom_angle_site_symmetry_3
_geom_angle_publ_flag
N1 Ag1 N6 166.3(2) . 4_456 ?
N1 C1 C2 123.8(6) . . ?
N1 C1 H1 118.1 . . ?
C2 C1 H1 118.1 . . ?
C1 C2 C3 117.1(6) . . ?
C1 C2 C6 124.0(5) . . ?
C3 C2 C6 118.9(6) . . ?
C4 C3 C2 120.6(7) . . ?
C4 C3 H3 119.7 . . ?
C2 C3 H3 119.7 . . ?
C3 C4 C5 118.6(6) . . ?
C3 C4 H4 120.7 . . ?
C5 C4 H4 120.7 . . ?
N1 C5 C4 122.7(6) . . ?
N1 C5 H5 118.7 . . ?
C4 C5 H5 118.7 . . ?
O1 C6 N2 123.2(5) . . ?
O1 C6 C2 118.9(5) . . ?
N2 C6 C2 117.9(5) . . ?
N2 C7 C8 108.4(5) . . ?
N2 C7 C13 111.4(5) . . ?
C8 C7 C13 114.2(5) . . ?
N2 C7 H7 107.5 . . ?
C8 C7 H7 107.5 . . ?
C13 C7 H7 107.5 . . ?
C7 C8 C9 114.3(6) . . ?
C7 C8 H8A 108.7 . . ?
C9 C8 H8A 108.7 . . ?
C7 C8 H8B 108.7 . . ?
C9 C8 H8B 108.7 . . ?
H8A C8 H8B 107.6 . . ?
C10 C9 C8 113.1(6) . . ?
C10 C9 H9A 109.0 . . ?
C8 C9 H9A 109.0 . . ?
C10 C9 H9B 109.0 . . ?
C8 C9 H9B 109.0 . . ?
H9A C9 H9B 107.8 . . ?
C11 C10 C9 114.4(7) . . ?
C11 C10 H10A 108.7 . . ?
C9 C10 H10A 108.7 . . ?
C11 C10 H10B 108.7 . . ?
C9 C10 H10B 108.7 . . ?
H10A C10 H10B 107.6 . . ?
C12 C11 C10 115.6(7) . . ?
C12 C11 H11A 108.4 . . ?
C10 C11 H11A 108.4 . . ?
C12 C11 H11B 108.4 . . ?
C10 C11 H11B 108.4 . . ?
H11A C11 H11B 107.4 . . ?
C11 C12 C13 112.7(6) . . ?
C11 C12 H12A 109.0 . . ?
C13 C12 H12A 109.0 . . ?
C11 C12 H12B 109.0 . . ?
C13 C12 H12B 109.0 . . ?
H12A C12 H12B 107.8 . . ?
C14 C13 C7 111.4(4) . . ?
C14 C13 C12 112.2(5) . . ?
C7 C13 C12 112.7(5) . . ?
C14 C13 H13 106.7 . . ?
C7 C13 H13 106.7 . . ?
C12 C13 H13 106.7 . . ?
O2 C14 N3 120.8(6) . . ?
O2 C14 C13 122.7(5) . . ?
N3 C14 C13 116.4(5) . . ?
N3 C15 C16 111.9(5) . . ?
N3 C15 C21 108.5(5) . . ?
C16 C15 C21 115.5(5) . . ?
N3 C15 H15 106.8 . . ?
C16 C15 H15 106.8 . . ?
C21 C15 H15 106.8 . . ?
C15 C16 C17 113.8(6) . . ?
C15 C16 H16A 108.8 . . ?
C17 C16 H16A 108.8 . . ?
C15 C16 H16B 108.8 . . ?
C17 C16 H16B 108.8 . . ?
H16A C16 H16B 107.7 . . ?
C18 C17 C16 117.4(8) . . ?
C18 C17 H17A 107.9 . . ?
C16 C17 H17A 107.9 . . ?
C18 C17 H17B 107.9 . . ?
C16 C17 H17B 107.9 . . ?
H17A C17 H17B 107.2 . . ?
C17 C18 C19 114.8(8) . . ?
C17 C18 H18A 108.6 . . ?
C19 C18 H18A 108.6 . . ?
C17 C18 H18B 108.6 . . ?
C19 C18 H18B 108.6 . . ?
H18A C18 H18B 107.6 . . ?
C20 C19 C18 109.2(8) . . ?
C20 C19 H19A 109.8 . . ?
C18 C19 H19A 109.8 . . ?
C20 C19 H19B 109.8 . . ?
C18 C19 H19B 109.8 . . ?
H19A C19 H19B 108.3 . . ?
C21 C20 C19 119.7(8) . . ?
C21 C20 H20A 107.4 . . ?
C19 C20 H20A 107.4 . . ?
C21 C20 H20B 107.4 . . ?
C19 C20 H20B 107.4 . . ?
H20A C20 H20B 106.9 . . ?
C20 C21 C22 106.9(6) . . ?
C20 C21 C15 114.1(6) . . ?
C22 C21 C15 112.0(6) . . ?
C20 C21 H21 107.9 . . ?
C22 C21 H21 107.9 . . ?
C15 C21 H21 107.9 . . ?
O3 C22 N4 122.9(7) . . ?
O3 C22 C21 123.3(7) . . ?
N4 C22 C21 113.9(6) . . ?
N4 C23 C24 108.1(6) . . ?
N4 C23 C29 111.8(5) . . ?
C24 C23 C29 113.4(7) . . ?
N4 C23 H23 107.8 . . ?
C24 C23 H23 107.8 . . ?
C29 C23 H23 107.8 . . ?
C23 C24 C25 116.9(7) . . ?
C23 C24 H24A 108.1 . . ?
C25 C24 H24A 108.1 . . ?
C23 C24 H24B 108.1 . . ?
C25 C24 H24B 108.1 . . ?
H24A C24 H24B 107.3 . . ?
C24 C25 C26 112.8(9) . . ?
C24 C25 H25A 109.0 . . ?
C26 C25 H25A 109.0 . . ?
C24 C25 H25B 109.0 . . ?
C26 C25 H25B 109.0 . . ?
H25A C25 H25B 107.8 . . ?
C27 C26 C25 111.9(9) . . ?
C27 C26 H26A 109.2 . . ?
C25 C26 H26A 109.2 . . ?
C27 C26 H26B 109.2 . . ?
C25 C26 H26B 109.2 . . ?
H26A C26 H26B 107.9 . . ?
C26 C27 C28 116.3(8) . . ?
C26 C27 H27A 108.2 . . ?
C28 C27 H27A 108.2 . . ?
C26 C27 H27B 108.2 . . ?
C28 C27 H27B 108.2 . . ?
H27A C27 H27B 107.4 . . ?
C29 C28 C27 114.0(7) . . ?
C29 C28 H28A 108.8 . . ?
C27 C28 H28A 108.8 . . ?
C29 C28 H28B 108.8 . . ?
C27 C28 H28B 108.8 . . ?
H28A C28 H28B 107.6 . . ?
C28 C29 C30 112.2(6) . . ?
C28 C29 C23 113.9(6) . . ?
C30 C29 C23 107.4(6) . . ?
C28 C29 H29 107.7 . . ?
C30 C29 H29 107.7 . . ?
C23 C29 H29 107.7 . . ?
O4 C30 N5 122.4(6) . . ?
O4 C30 C29 123.0(6) . . ?
N5 C30 C29 114.6(5) . . ?
C32 C31 C35 118.0(7) . . ?
C32 C31 N5 123.1(7) . . ?
C35 C31 N5 118.9(6) . . ?
N6 C32 C31 122.2(7) . . ?
N6 C32 H32 118.9 . . ?
C31 C32 H32 118.9 . . ?
N6 C33 C34 121.8(9) . . ?
N6 C33 H33 119.1 . . ?
C34 C33 H33 119.1 . . ?
C33 C34 C35 120.9(9) . . ?
C33 C34 H34 119.5 . . ?
C35 C34 H34 119.5 . . ?
C34 C35 C31 118.2(8) . . ?
C34 C35 H35 120.9 . . ?
C31 C35 H35 120.9 . . ?
C1 N1 C5 117.3(6) . . ?
C1 N1 Ag1 120.6(4) . . ?
C5 N1 Ag1 122.0(4) . . ?
C6 N2 C7 123.3(5) . . ?
C6 N2 H2N 118.4 . . ?
C7 N2 H2N 118.4 . . ?
C14 N3 C15 122.6(5) . . ?
C14 N3 H3N 118.7 . . ?
C15 N3 H3N 118.7 . . ?
C22 N4 C23 122.5(6) . . ?
C22 N4 H4N 118.8 . . ?
C23 N4 H4N 118.8 . . ?
C30 N5 C31 128.0(5) . . ?
C30 N5 H5N 116.0 . . ?
C31 N5 H5N 116.0 . . ?
C33 N6 C32 118.6(7) . . ?
C33 N6 Ag1 123.6(6) . 4_556 ?
C32 N6 Ag1 117.8(5) . 4_556 ?
F2 B1 F3 113.3(8) . . ?
F2 B1 F4 107.7(7) . . ?
F3 B1 F4 100.3(7) . . ?
F2 B1 F1 114.8(8) . . ?
F3 B1 F1 109.5(8) . . ?
F4 B1 F1 110.2(8) . . ?

loop_
_geom_bond_atom_site_label_1
_geom_bond_atom_site_label_2
_geom_bond_distance
_geom_bond_site_symmetry_2
_geom_bond_publ_flag
Ag1 N1 2.137(5) . ?
Ag1 N6 2.146(6) 4_456 ?
C1 N1 1.342(7) . ?
C1 C2 1.376(9) . ?
C1 H1 0.9400 . ?
C2 C3 1.387(8) . ?
C2 C6 1.493(8) . ?
C3 C4 1.363(10) . ?
C3 H3 0.9400 . ?
C4 C5 1.372(11) . ?
C4 H4 0.9400 . ?
C5 N1 1.352(9) . ?
C5 H5 0.9400 . ?
C6 O1 1.231(7) . ?
C6 N2 1.341(7) . ?
C7 N2 1.460(7) . ?
C7 C8 1.538(4) . ?
C7 C13 1.541(8) . ?
C7 H7 0.9900 . ?
C8 C9 1.549(9) . ?
C8 H8A 0.9800 . ?
C8 H8B 0.9800 . ?
C9 C10 1.539(4) . ?
C9 H9A 0.9800 . ?
C9 H9B 0.9800 . ?
C10 C11 1.538(4) . ?
C10 H10A 0.9800 . ?
C10 H10B 0.9800 . ?
C11 C12 1.500(10) . ?
C11 H11A 0.9800 . ?
C11 H11B 0.9800 . ?
C12 C13 1.542(8) . ?
C12 H12A 0.9800 . ?
C12 H12B 0.9800 . ?
C13 C14 1.523(9) . ?
C13 H13 0.9900 . ?
C14 O2 1.228(7) . ?
C14 N3 1.336(7) . ?
C15 N3 1.473(8) . ?
C15 C16 1.494(9) . ?
C15 C21 1.540(9) . ?
C15 H15 0.9900 . ?
C16 C17 1.534(4) . ?
C16 H16A 0.9800 . ?
C16 H16B 0.9800 . ?
C17 C18 1.529(4) . ?
C17 H17A 0.9800 . ?
C17 H17B 0.9800 . ?
C18 C19 1.534(4) . ?
C18 H18A 0.9800 . ?
C18 H18B 0.9800 . ?
C19 C20 1.532(4) . ?
C19 H19A 0.9800 . ?
C19 H19B 0.9800 . ?
C20 C21 1.512(12) . ?
C20 H20A 0.9800 . ?
C20 H20B 0.9800 . ?
C21 C22 1.534(11) . ?
C21 H21 0.9900 . ?
C22 O3 1.210(9) . ?
C22 N4 1.327(9) . ?
C23 N4 1.451(9) . ?
C23 C24 1.533(10) . ?
C23 C29 1.549(11) . ?
C23 H23 0.9900 . ?
C24 C25 1.536(4) . ?
C24 H24A 0.9800 . ?
C24 H24B 0.9800 . ?
C25 C26 1.538(4) . ?
C25 H25A 0.9800 . ?
C25 H25B 0.9800 . ?
C26 C27 1.536(4) . ?
C26 H26A 0.9800 . ?
C26 H26B 0.9800 . ?
C27 C28 1.537(4) . ?
C27 H27A 0.9800 . ?
C27 H27B 0.9800 . ?
C28 C29 1.507(11) . ?
C28 H28A 0.9800 . ?
C28 H28B 0.9800 . ?
C29 C30 1.523(10) . ?
C29 H29 0.9900 . ?
C30 O4 1.226(8) . ?
C30 N5 1.355(9) . ?
C31 C32 1.374(9) . ?
C31 C35 1.387(11) . ?
C31 N5 1.405(9) . ?
C32 N6 1.351(10) . ?
C32 H32 0.9400 . ?
C33 N6 1.331(11) . ?
C33 C34 1.338(14) . ?
C33 H33 0.9400 . ?
C34 C35 1.376(13) . ?
C34 H34 0.9400 . ?
C35 H35 0.9400 . ?
N2 H2N 0.8700 . ?
N3 H3N 0.8700 . ?
N4 H4N 0.8700 . ?
N5 H5N 0.8700 . ?
N6 Ag1 2.146(6) 4_556 ?
B1 F2 1.365(4) . ?
B1 F3 1.374(4) . ?
B1 F4 1.375(4) . ?
B1 F1 1.376(4) . ?

loop_
_geom_hbond_atom_site_label_D
_geom_hbond_atom_site_label_H
_geom_hbond_atom_site_label_A
_geom_hbond_distance_DH
_geom_hbond_distance_HA
_geom_hbond_distance_DA
_geom_hbond_angle_DHA
_geom_hbond_site_symmetry_A
N4 H4N O1 0.87 2.03 2.892(7) 169.8 .
N2 H2N O2 0.87 2.14 2.932(6) 150.3 4_456

loop_
_geom_torsion_atom_site_label_1
_geom_torsion_atom_site_label_2
_geom_torsion_atom_site_label_3
_geom_torsion_atom_site_label_4
_geom_torsion
_geom_torsion_site_symmetry_1
_geom_torsion_site_symmetry_2
_geom_torsion_site_symmetry_3
_geom_torsion_site_symmetry_4
_geom_torsion_publ_flag
N1 C1 C2 C3 -1.2(11) . . . . ?
N1 C1 C2 C6 179.9(7) . . . . ?
C1 C2 C3 C4 1.9(12) . . . . ?
C6 C2 C3 C4 -179.1(8) . . . . ?
C2 C3 C4 C5 -1.6(14) . . . . ?
C3 C4 C5 N1 0.6(15) . . . . ?
C1 C2 C6 O1 169.1(7) . . . . ?
C3 C2 C6 O1 -9.8(10) . . . . ?
C1 C2 C6 N2 -9.0(11) . . . . ?
C3 C2 C6 N2 172.1(7) . . . . ?
N2 C7 C8 C9 161.9(5) . . . . ?
C13 C7 C8 C9 37.0(7) . . . . ?
C7 C8 C9 C10 -89.8(8) . . . . ?
C8 C9 C10 C11 70.8(11) . . . . ?
C9 C10 C11 C12 -50.7(11) . . . . ?
C10 C11 C12 C13 72.0(9) . . . . ?
N2 C7 C13 C14 47.3(6) . . . . ?
C8 C7 C13 C14 170.6(5) . . . . ?
N2 C7 C13 C12 -79.8(6) . . . . ?
C8 C7 C13 C12 43.4(7) . . . . ?
C11 C12 C13 C14 139.8(6) . . . . ?
C11 C12 C13 C7 -93.5(7) . . . . ?
C7 C13 C14 O2 -123.8(6) . . . . ?
C12 C13 C14 O2 3.6(9) . . . . ?
C7 C13 C14 N3 56.9(7) . . . . ?
C12 C13 C14 N3 -175.7(6) . . . . ?
N3 C15 C16 C17 149.4(6) . . . . ?
C21 C15 C16 C17 -85.8(7) . . . . ?
C15 C16 C17 C18 60.1(11) . . . . ?
C16 C17 C18 C19 -56.5(15) . . . . ?
C17 C18 C19 C20 80.2(13) . . . . ?
C18 C19 C20 C21 -80.1(11) . . . . ?
C19 C20 C21 C22 141.6(9) . . . . ?
C19 C20 C21 C15 17.2(13) . . . . ?
N3 C15 C21 C20 -172.9(7) . . . . ?
C16 C15 C21 C20 60.5(9) . . . . ?
N3 C15 C21 C22 65.5(7) . . . . ?
C16 C15 C21 C22 -61.1(7) . . . . ?
C20 C21 C22 O3 -45.4(10) . . . . ?
C15 C21 C22 O3 80.3(9) . . . . ?
C20 C21 C22 N4 134.4(7) . . . . ?
C15 C21 C22 N4 -100.0(7) . . . . ?
N4 C23 C24 C25 159.2(9) . . . . ?
C29 C23 C24 C25 34.6(12) . . . . ?
C23 C24 C25 C26 -90.0(12) . . . . ?
C24 C25 C26 C27 73.8(12) . . . . ?
C25 C26 C27 C28 -53.3(14) . . . . ?
C26 C27 C28 C29 71.5(12) . . . . ?
C27 C28 C29 C30 147.3(7) . . . . ?
C27 C28 C29 C23 -90.3(8) . . . . ?
N4 C23 C29 C28 -77.9(7) . . . . ?
C24 C23 C29 C28 44.7(8) . . . . ?
N4 C23 C29 C30 47.0(7) . . . . ?
C24 C23 C29 C30 169.6(6) . . . . ?
C28 C29 C30 O4 20.9(10) . . . . ?
C23 C29 C30 O4 -105.0(8) . . . . ?
C28 C29 C30 N5 -162.3(6) . . . . ?
C23 C29 C30 N5 71.8(7) . . . . ?
C35 C31 C32 N6 -4.0(12) . . . . ?
N5 C31 C32 N6 177.5(7) . . . . ?
N6 C33 C34 C35 -0.4(19) . . . . ?
C33 C34 C35 C31 -2.0(18) . . . . ?
C32 C31 C35 C34 4.1(14) . . . . ?
N5 C31 C35 C34 -177.4(9) . . . . ?
C2 C1 N1 C5 0.2(12) . . . . ?
C2 C1 N1 Ag1 -175.0(6) . . . . ?
C4 C5 N1 C1 0.1(14) . . . . ?
C4 C5 N1 Ag1 175.3(7) . . . . ?
O1 C6 N2 C7 -3.8(11) . . . . ?
C2 C6 N2 C7 174.2(5) . . . . ?
C8 C7 N2 C6 123.7(7) . . . . ?
C13 C7 N2 C6 -109.8(7) . . . . ?
O2 C14 N3 C15 3.0(9) . . . . ?
C13 C14 N3 C15 -177.6(5) . . . . ?
C16 C15 N3 C14 -90.5(7) . . . . ?
C21 C15 N3 C14 140.9(6) . . . . ?
O3 C22 N4 C23 4.8(12) . . . . ?
C21 C22 N4 C23 -175.0(5) . . . . ?
C24 C23 N4 C22 115.6(8) . . . . ?
C29 C23 N4 C22 -118.9(7) . . . . ?
O4 C30 N5 C31 4.6(11) . . . . ?
C29 C30 N5 C31 -172.2(6) . . . . ?
C32 C31 N5 C30 2.7(11) . . . . ?
C35 C31 N5 C30 -175.7(8) . . . . ?
C34 C33 N6 C32 0.6(15) . . . . ?
C34 C33 N6 Ag1 -178.1(9) . . . 4_556 ?
C31 C32 N6 C33 1.7(12) . . . . ?
C31 C32 N6 Ag1 -179.5(5) . . . 4_556 ?
